data_4003218
loop_
_publ_author_name
'Ju, Zhanfeng'
'Yan, Shichen'
'Yuan, Daqiang'

_publ_section_title
;
 De Novo Tailoring Pore Morphologies and Sizes for Different Substrates in
 a Urea-Containing MOFs Catalytic Platform
;
_journal_issue 7
_journal_name_full 'Chemistry of Materials'
_journal_page_first 2000
_journal_paper_doi 10.1021/acs.chemmater.5b03999
_journal_volume 28
_journal_year 2016
_chemical_formula_sum 'C60 H42 N12 O19 Zn4'
_chemical_formula_weight 1496.53
_space_group_crystal_system cubic
_space_group_IT_number 205
_space_group_name_Hall '-P 2ac 2ab 3'
_space_group_name_H-M_alt 'P a -3'
_atom_sites_solution_hydrogens geom
_audit_creation_method SHELXL-2014/7
_cell_angle_alpha 90
_cell_angle_beta 90
_cell_angle_gamma 90
_cell_formula_units_Z 4
_cell_length_a 33.9803(5)
_cell_length_b 33.9803(5)
_cell_length_c 33.9803(5)
_cell_measurement_reflns_used 3205
_cell_measurement_temperature 293(2)
_cell_measurement_theta_max 48.9030
_cell_measurement_theta_min 3.8940
_cell_volume 39235.7(10)
_computing_cell_refinement
;
CrysAlisPro, Agilent Technologies,
Version 1.171.37.35 (release 13-08-2014 CrysAlis171 .NET)
(compiled Aug 13 2014,18:06:01)
;
_computing_data_collection
;
CrysAlisPro, Agilent Technologies,
Version 1.171.37.35 (release 13-08-2014 CrysAlis171 .NET)
(compiled Aug 13 2014,18:06:01)
;
_computing_data_reduction
;
CrysAlisPro, Agilent Technologies,
Version 1.171.37.35 (release 13-08-2014 CrysAlis171 .NET)
(compiled Aug 13 2014,18:06:01)
;
_computing_structure_refinement 'SHELXL-2014/7 (Sheldrick, 2014)'
_computing_structure_solution 'SHELXT-2014/7 (Sheldrick, 2014)'
_diffrn_ambient_temperature 293(2)
_diffrn_detector_area_resol_mean 10.5594
_diffrn_measured_fraction_theta_full 0.985
_diffrn_measured_fraction_theta_max 0.984
_diffrn_measurement_device_type 'SuperNova, Dual, Cu at zero, Atlas'
_diffrn_measurement_method '\w scans'
_diffrn_radiation_type CuK\a
_diffrn_radiation_wavelength 1.54184
_diffrn_reflns_av_R_equivalents 0.0960
_diffrn_reflns_av_unetI/netI 0.1260
_diffrn_reflns_Laue_measured_fraction_full 0.985
_diffrn_reflns_Laue_measured_fraction_max 0.984
_diffrn_reflns_limit_h_max 22
_diffrn_reflns_limit_h_min -16
_diffrn_reflns_limit_k_max 16
_diffrn_reflns_limit_k_min -36
_diffrn_reflns_limit_l_max 30
_diffrn_reflns_limit_l_min -18
_diffrn_reflns_number 21978
_diffrn_reflns_point_group_measured_fraction_full 0.985
_diffrn_reflns_point_group_measured_fraction_max 0.984
_diffrn_reflns_theta_full 55.958
_diffrn_reflns_theta_max 55.958
_diffrn_reflns_theta_min 2.908
_diffrn_source 'sealed X-ray tube'
_exptl_absorpt_coefficient_mu 0.392
_exptl_absorpt_correction_T_max 1.00000
_exptl_absorpt_correction_T_min 0.27788
_exptl_absorpt_correction_type multi-scan
_exptl_absorpt_process_details
;
CrysAlisPro, Agilent Technologies,
Version 1.171.37.35 (release 13-08-2014 CrysAlis171 .NET)
(compiled Aug 13 2014,18:06:01)
Empirical absorption correction using spherical harmonics,
 implemented in SCALE3 ABSPACK scaling algorithm.
;
_exptl_crystal_colour colorless
_exptl_crystal_density_diffrn 0.253
_exptl_crystal_description prism
_exptl_crystal_F_000 3032
_exptl_crystal_size_max 0.240
_exptl_crystal_size_mid 0.180
_exptl_crystal_size_min 0.140
_refine_diff_density_max 0.408
_refine_diff_density_min -0.456
_refine_diff_density_rms 0.055
_refine_ls_extinction_method none
_refine_ls_goodness_of_fit_ref 1.080
_refine_ls_hydrogen_treatment constr
_refine_ls_matrix_type full
_refine_ls_number_parameters 156
_refine_ls_number_reflns 8401
_refine_ls_number_restraints 431
_refine_ls_restrained_S_all 1.139
_refine_ls_R_factor_all 0.2716
_refine_ls_R_factor_gt 0.1684
_refine_ls_shift/su_max 0.000
_refine_ls_shift/su_mean 0.000
_refine_ls_structure_factor_coef Fsqd
_refine_ls_weighting_details 'w=1/[\s^2^(Fo^2^)+100.0000P] where P=(Fo^2^+2Fc^2^)/3'
_refine_ls_weighting_scheme calc
_refine_ls_wR_factor_gt 0.3433
_refine_ls_wR_factor_ref 0.3897
_reflns_Friedel_coverage 0.000
_reflns_number_gt 2294
_reflns_number_total 8401
_reflns_threshold_expression 'I > 2\s(I)'
_cod_data_source_file cm5b03999_si_002.cif
_cod_data_source_block URMOF3
_cod_original_cell_volume 39235.7(17)
_cod_database_code 4003218
_shelx_shelxl_version_number 2014/7
_shelx_space_group_comment
;
The symmetry employed for this shelxl refinement is uniquely defined
by the following loop, which should always be used as a source of
symmetry information in preference to the above space-group names.
They are only intended as comments.
;
_shelx_estimated_absorpt_t_min 0.912
_shelx_estimated_absorpt_t_max 0.947

loop_
_space_group_symop_operation_xyz
'x, y, z'
'z, x, y'
'y, z, x'
'-y+1/2, -z, x+1/2'
'z+1/2, -x+1/2, -y'
'-y, z+1/2, -x+1/2'
'-z+1/2, -x, y+1/2'
'-z, x+1/2, -y+1/2'
'y+1/2, -z+1/2, -x'
'-x+1/2, -y, z+1/2'
'x+1/2, -y+1/2, -z'
'-x, y+1/2, -z+1/2'
'-x, -y, -z'
'-z, -x, -y'
'-y, -z, -x'
'y-1/2, z, -x-1/2'
'-z-1/2, x-1/2, y'
'y, -z-1/2, x-1/2'
'z-1/2, x, -y-1/2'
'z, -x-1/2, y-1/2'
'-y-1/2, z-1/2, x'
'x-1/2, y, -z-1/2'
'-x-1/2, y-1/2, z'
'x, -y-1/2, z-1/2'

loop_
_atom_site_label
_atom_site_type_symbol
_atom_site_fract_x
_atom_site_fract_y
_atom_site_fract_z
_atom_site_U_iso_or_equiv
_atom_site_adp_type
_atom_site_occupancy
_atom_site_site_symmetry_order
_atom_site_calc_flag
_atom_site_refinement_flags_posn
_atom_site_refinement_flags_adp
_atom_site_refinement_flags_occupancy
Zn1 Zn 0.46552(8) 0.96552(8) 0.53448(8) 0.1226(14) Uani 0.5 3 d S TU P
Zn2 Zn 0.44670(7) 1.01917(8) 0.49555(8) 0.1320(9) Uani 0.5 1 d . U P
O3 O 0.2625(3) 0.8917(3) 0.3633(3) 0.257(4) Uani 1 1 d D U .
O4 O 0.5000 1.0000 0.5000 0.115(4) Uani 1 6 d S TU P
N1 N 0.2888(3) 0.8564(3) 0.4146(3) 0.268(5) Uani 1 1 d D U .
H1 H 0.2832 0.8375 0.4305 0.322 Uiso 1 1 calc R U .
N2 N 0.2364(3) 0.8332(3) 0.3789(3) 0.265(5) Uani 1 1 d D U .
H2 H 0.2397 0.8134 0.3943 0.319 Uiso 1 1 calc R U .
C1 C 0.4212(4) 0.9450(4) 0.4674(4) 0.160(4) Uani 1 1 d D U .
C2 C 0.3879(3) 0.9206(4) 0.4492(3) 0.211(4) Uani 1 1 d D U .
C3 C 0.3624(5) 0.9365(3) 0.4243(4) 0.266(4) Uani 1 1 d D U .
H3 H 0.3659 0.9623 0.4159 0.320 Uiso 1 1 calc R U .
C4 C 0.3295(4) 0.9141(5) 0.4104(3) 0.289(4) Uani 1 1 d D U .
H4 H 0.3119 0.9257 0.3929 0.347 Uiso 1 1 calc R U .
C5 C 0.3236(3) 0.8781(5) 0.4215(4) 0.267(5) Uani 1 1 d D U .
C6 C 0.3492(5) 0.8602(3) 0.4473(4) 0.289(4) Uani 1 1 d D U .
H6 H 0.3451 0.8344 0.4556 0.347 Uiso 1 1 calc R U .
C7 C 0.3835(4) 0.8832(5) 0.4615(3) 0.266(4) Uani 1 1 d D U .
H7 H 0.4017 0.8720 0.4786 0.320 Uiso 1 1 calc R U .
C8 C 0.2627(3) 0.8638(4) 0.3834(3) 0.267(6) Uani 1 1 d D U .
C9 C 0.2047(3) 0.8303(6) 0.3521(4) 0.265(6) Uani 1 1 d D U .
C10 C 0.2013(4) 0.8570(3) 0.3219(5) 0.239(6) Uani 1 1 d D U .
H10 H 0.2191 0.8776 0.3191 0.287 Uiso 1 1 calc R U .
O1A O 0.4254(4) 0.9409(4) 0.5045(4) 0.159(4) Uani 0.5 1 d D U P
O2A O 0.4341(4) 0.9657(5) 0.4423(4) 0.154(4) Uani 0.5 1 d D U P
O1B O 0.4534(4) 0.9269(4) 0.4701(4) 0.162(4) Uani 0.5 1 d D U P
O2B O 0.4155(4) 0.9800(4) 0.4677(4) 0.141(4) Uani 0.5 1 d D U P

loop_
_atom_site_aniso_label
_atom_site_aniso_U_11
_atom_site_aniso_U_22
_atom_site_aniso_U_33
_atom_site_aniso_U_23
_atom_site_aniso_U_13
_atom_site_aniso_U_12
Zn1 0.1226(14) 0.1226(14) 0.1226(14) -0.0134(15) -0.0134(15) 0.0134(15)
Zn2 0.1246(19) 0.140(2) 0.131(2) -0.0031(17) -0.0033(17) 0.0082(17)
O3 0.241(7) 0.258(7) 0.273(7) 0.056(6) -0.122(6) -0.088(5)
O4 0.115(4) 0.115(4) 0.115(4) -0.001(3) -0.001(3) 0.001(3)
N1 0.270(6) 0.266(6) 0.269(6) 0.034(4) -0.029(4) -0.021(4)
N2 0.268(6) 0.261(6) 0.268(6) 0.029(4) -0.030(4) -0.026(4)
C1 0.163(5) 0.158(5) 0.159(5) 0.003(4) -0.010(4) 0.001(4)
C2 0.211(5) 0.209(5) 0.215(6) 0.005(4) -0.016(4) -0.015(4)
C3 0.266(5) 0.261(5) 0.272(5) 0.014(3) -0.027(3) -0.014(3)
C4 0.288(5) 0.283(5) 0.296(5) 0.013(3) -0.030(3) -0.016(3)
C5 0.262(6) 0.266(6) 0.273(7) 0.013(4) -0.033(4) -0.014(4)
C6 0.288(5) 0.283(5) 0.296(5) 0.013(3) -0.030(3) -0.016(3)
C7 0.266(5) 0.261(5) 0.272(5) 0.014(3) -0.027(3) -0.014(3)
C8 0.268(7) 0.261(7) 0.271(7) 0.022(4) -0.023(4) -0.023(4)
C9 0.267(7) 0.266(7) 0.263(7) 0.022(4) -0.023(4) -0.014(4)
C10 0.241(7) 0.238(7) 0.239(7) 0.017(4) -0.023(4) -0.019(4)
O1A 0.161(8) 0.151(7) 0.165(6) 0.007(5) -0.018(5) -0.027(6)
O2A 0.151(9) 0.170(7) 0.140(7) 0.001(5) -0.018(6) 0.011(6)
O1B 0.170(7) 0.145(8) 0.171(8) -0.003(6) -0.014(6) 0.001(6)
O2B 0.116(7) 0.162(6) 0.145(7) 0.007(5) -0.023(6) 0.006(5)

loop_
_atom_type_symbol
_atom_type_description
_atom_type_scat_dispersion_real
_atom_type_scat_dispersion_imag
_atom_type_scat_source
C C 0.0181 0.0091 'International Tables Vol C Tables 4.2.6.8 and 6.1.1.4'
H H 0.0000 0.0000 'International Tables Vol C Tables 4.2.6.8 and 6.1.1.4'
N N 0.0311 0.0180 'International Tables Vol C Tables 4.2.6.8 and 6.1.1.4'
O O 0.0492 0.0322 'International Tables Vol C Tables 4.2.6.8 and 6.1.1.4'
Zn Zn -1.5491 0.6778 'International Tables Vol C Tables 4.2.6.8 and 6.1.1.4'

loop_
_geom_angle_atom_site_label_1
_geom_angle_atom_site_label_2
_geom_angle_atom_site_label_3
_geom_angle
_geom_angle_site_symmetry_1
_geom_angle_site_symmetry_3
O1A Zn1 O1A 107.8(5) 9_466 8_656
O1A Zn1 O1A 107.8(5) 9_466 .
O1A Zn1 O1A 107.8(5) 8_656 .
O1A Zn1 O4 111.1(4) 9_466 .
O1A Zn1 O4 111.1(4) 8_656 .
O1A Zn1 O4 111.1(4) . .
O1A Zn1 Zn2 82.4(4) 9_466 .
O1A Zn1 Zn2 162.9(5) 8_656 .
O1A Zn1 Zn2 81.0(4) . .
O4 Zn1 Zn2 51.83(11) . .
O1A Zn1 Zn2 81.0(4) 9_466 9_466
O1A Zn1 Zn2 82.4(4) 8_656 9_466
O1A Zn1 Zn2 162.9(5) . 9_466
O4 Zn1 Zn2 51.83(11) . 9_466
Zn2 Zn1 Zn2 85.82(16) . 9_466
O1A Zn1 Zn2 162.9(5) 9_466 8_656
O1A Zn1 Zn2 81.0(4) 8_656 8_656
O1A Zn1 Zn2 82.4(4) . 8_656
O4 Zn1 Zn2 51.83(11) . 8_656
Zn2 Zn1 Zn2 85.82(16) . 8_656
Zn2 Zn1 Zn2 85.82(16) 9_466 8_656
O2A Zn2 O1B 107.6(7) 20_575 9_466
O2A Zn2 O4 113.6(4) 20_575 .
O1B Zn2 O4 109.0(4) 9_466 .
O2A Zn2 O2B 105.7(7) 20_575 .
O1B Zn2 O2B 112.5(6) 9_466 .
O4 Zn2 O2B 108.5(4) . .
O2A Zn2 Zn2 86.7(5) 20_575 21_765
O1B Zn2 Zn2 163.1(5) 9_466 21_765
O4 Zn2 Zn2 55.66(4) . 21_765
O2B Zn2 Zn2 70.6(4) . 21_765
O2A Zn2 Zn2 79.1(5) 20_575 20_575
O1B Zn2 Zn2 80.3(4) 9_466 20_575
O4 Zn2 Zn2 55.66(4) . 20_575
O2B Zn2 Zn2 163.3(4) . 20_575
Zn2 Zn2 Zn2 94.08(17) 21_765 20_575
O2A Zn2 Zn1 168.2(5) 20_575 .
O1B Zn2 Zn1 74.3(5) 9_466 .
O4 Zn2 Zn1 55.73(11) . .
O2B Zn2 Zn1 83.7(4) . .
Zn2 Zn2 Zn1 89.90(9) 21_765 .
Zn2 Zn2 Zn1 89.90(9) 20_575 .
O2A Zn2 O2B 29.0(5) 20_575 20_575
O1B Zn2 O2B 97.5(6) 9_466 20_575
O4 Zn2 O2B 92.9(3) . 20_575
O2B Zn2 O2B 133.6(5) . 20_575
Zn2 Zn2 O2B 90.8(4) 21_765 20_575
Zn2 Zn2 O2B 50.2(3) 20_575 20_575
Zn1 Zn2 O2B 140.0(4) . 20_575
Zn2 O4 Zn2 180.0 21_765 9_466
Zn2 O4 Zn2 111.32(7) 21_765 20_575
Zn2 O4 Zn2 68.68(7) 9_466 20_575
Zn2 O4 Zn2 68.68(7) 21_765 8_656
Zn2 O4 Zn2 111.32(7) 9_466 8_656
Zn2 O4 Zn2 180.00(15) 20_575 8_656
Zn2 O4 Zn2 111.32(7) 21_765 13_676
Zn2 O4 Zn2 68.68(7) 9_466 13_676
Zn2 O4 Zn2 111.32(7) 20_575 13_676
Zn2 O4 Zn2 68.68(7) 8_656 13_676
Zn2 O4 Zn2 68.68(7) 21_765 .
Zn2 O4 Zn2 111.32(7) 9_466 .
Zn2 O4 Zn2 68.69(7) 20_575 .
Zn2 O4 Zn2 111.31(7) 8_656 .
Zn2 O4 Zn2 180.0 13_676 .
Zn2 O4 Zn1 72.45(8) 21_765 13_676
Zn2 O4 Zn1 107.55(8) 9_466 13_676
Zn2 O4 Zn1 72.45(8) 20_575 13_676
Zn2 O4 Zn1 107.55(8) 8_656 13_676
Zn2 O4 Zn1 72.45(8) 13_676 13_676
Zn2 O4 Zn1 107.56(8) . 13_676
Zn2 O4 Zn1 107.55(8) 21_765 .
Zn2 O4 Zn1 72.45(8) 9_466 .
Zn2 O4 Zn1 107.55(8) 20_575 .
Zn2 O4 Zn1 72.45(8) 8_656 .
Zn2 O4 Zn1 107.55(8) 13_676 .
Zn2 O4 Zn1 72.44(8) . .
Zn1 O4 Zn1 180.00(12) 13_676 .
C8 N1 C5 124.0(12) . .
C8 N1 H1 118.0 . .
C5 N1 H1 118.0 . .
C8 N2 C9 128.2(13) . .
C8 N2 H2 115.9 . .
C9 N2 H2 115.9 . .
O2A C1 O2B 58.8(10) . .
O2A C1 O1B 91.2(14) . .
O2B C1 O1B 128.5(16) . .
O2A C1 O1A 137.0(16) . .
O2B C1 O1A 96.7(15) . .
O1B C1 O1A 77.2(12) . .
O2A C1 C2 107.6(14) . .
O2B C1 C2 114.7(14) . .
O1B C1 C2 114.0(14) . .
O1A C1 C2 115.0(13) . .
C3 C2 C7 120.7(9) . .
C3 C2 C1 121.3(15) . .
C7 C2 C1 117.8(15) . .
C2 C3 C4 120.3(9) . .
C2 C3 H3 119.9 . .
C4 C3 H3 119.9 . .
C5 C4 C3 121.7(10) . .
C5 C4 H4 119.1 . .
C3 C4 H4 119.1 . .
C4 C5 C6 120.3(10) . .
C4 C5 N1 125.1(16) . .
C6 C5 N1 113.8(15) . .
C5 C6 C7 118.0(9) . .
C5 C6 H6 121.0 . .
C7 C6 H6 121.0 . .
C2 C7 C6 118.9(9) . .
C2 C7 H7 120.5 . .
C6 C7 H7 120.5 . .
O3 C8 N2 122.8(12) . .
O3 C8 N1 126.3(12) . .
N2 C8 N1 110.9(10) . .
C10 C9 C10 122.4(10) . 7_564
C10 C9 N2 120(2) . .
C10 C9 N2 118(2) 7_564 .
C9 C10 C9 117.6(10) . 6_655
C9 C10 H10 121.2 . .
C9 C10 H10 121.2 6_655 .
C1 O1A O1B 50.9(8) . .
C1 O1A Zn1 124.2(11) . .
O1B O1A Zn1 95.5(9) . .
O2B O2A C1 61.2(9) . .
O2B O2A O1B 96.7(12) . .
C1 O2A O1B 46.0(9) . .
O2B O2A Zn2 100.0(13) . 21_765
C1 O2A Zn2 124.8(12) . 21_765
O1B O2A Zn2 92.7(8) . 21_765
C1 O1B O1A 51.9(8) . .
C1 O1B O2A 42.8(8) . .
O1A O1B O2A 86.9(10) . .
C1 O1B Zn2 129.5(12) . 8_656
O1A O1B Zn2 107.6(9) . 8_656
O2A O1B Zn2 100.3(9) . 8_656
O2A O2B C1 60.0(9) . .
O2A O2B Zn2 110.2(13) . .
C1 O2B Zn2 126.2(11) . .
O2A O2B Zn2 51.1(10) . 21_765
C1 O2B Zn2 93.8(11) . 21_765
Zn2 O2B Zn2 59.2(4) . 21_765

loop_
_geom_bond_atom_site_label_1
_geom_bond_atom_site_label_2
_geom_bond_distance
_geom_bond_site_symmetry_2
Zn1 O1A 1.895(13) 9_466
Zn1 O1A 1.895(13) 8_656
Zn1 O1A 1.895(13) .
Zn1 O4 2.029(4) .
Zn2 O2A 1.889(15) 20_575
Zn2 O1B 1.895(14) 9_466
Zn2 O4 1.931(2) .
Zn2 O2B 1.948(13) .
Zn2 O2B 2.391(14) 20_575
O3 C8 1.169(12) .
O4 Zn2 1.931(2) 21_765
O4 Zn2 1.931(2) 9_466
O4 Zn2 1.931(2) 20_575
O4 Zn2 1.931(2) 8_656
O4 Zn2 1.931(2) 13_676
O4 Zn1 2.029(4) 13_676
N1 C8 1.406(12) .
N1 C5 1.412(11) .
N1 H1 0.8600 .
N2 C8 1.380(13) .
N2 C9 1.414(10) .
N2 H2 0.8600 .
C1 O2A 1.190(13) .
C1 O2B 1.204(13) .
C1 O1B 1.259(13) .
C1 O1A 1.276(12) .
C1 C2 1.534(14) .
C2 C3 1.324(11) .
C2 C7 1.346(12) .
C3 C4 1.435(12) .
C3 H3 0.9300 .
C4 C5 1.296(12) .
C4 H4 0.9300 .
C5 C6 1.377(12) .
C6 C7 1.486(12) .
C6 H6 0.9300 .
C7 H7 0.9300 .
C9 C10 1.375(7) .
C9 C10 1.411(7) 7_564
C10 C9 1.411(7) 6_655
C10 H10 0.9300 .
O1A O1B 1.582(19) .
O2A O2B 1.175(17) .
O2A O1B 1.75(2) .
O2A Zn2 1.889(15) 21_765
O1B Zn2 1.895(14) 8_656
O2B Zn2 2.391(14) 21_765
